data_4116809
loop_
_publ_author_name
'Ken Sakai'
'Yuko Tanaka'
'Yuriko Tsuchiya'
'Kentaro Hirata'
'Taro Tsubomura'
'Seiichiro Iijima'
'Ashis Bhattacharjee'

_publ_contact_author
;
    Dr Ken Sakai
    Department of Industrial Chemistry
    Faculty of Engineering
    Seikei University
    Kichijoji-Kitamachi
    Musashino, Tokyo 180
    Japan
;
_publ_contact_author_email ksakai@ch.seikei.ac.jp
_publ_contact_author_fax '+81 422 37 3871'
_publ_contact_author_phone '+81 422 37 3759'
_publ_section_title
;
 New Structural Aspects of \a-Pyrrolidinonate- and \a-Pyridonate-Bridged,
 Homo- and Mixed-Valence, Di- and Tetranuclear cis-Diammineplatinum
 Complexes: Eight New Crystal Structures, Stoichiometric 1:1 Mixture of
 Pt(2.25+)4 and Pt(2.5+)4, New Quasi-One-Dimensional Halide-Bridged
 [Pt(2.5+)4-Cl...]\\infty System, and Consideration of Solution Properties
;
_journal_name_full 'Journal of the American Chemical Society'
_journal_page_first 8366
_journal_page_last 8379
_journal_paper_doi 10.1021/ja980019q
_journal_volume 120
_journal_year 1998
_chemical_formula_moiety 'C8 H24 N6 O2 Pt2, (Cl O4)2'
_chemical_formula_sum 'C8 H24 Cl2 N6 O10 Pt2'
_chemical_formula_weight 825.40
_space_group_IT_number 4
_symmetry_cell_setting monoclinic
_symmetry_Int_Tables_number 4
_symmetry_space_group_name_Hall 'P 2yb'
_symmetry_space_group_name_H-M 'P 1 21 1'
_audit_creation_date 1997-10-28
_audit_creation_method 'teXsan (modified by Ken Sakai)'
_audit_update_record
;
1997-10-28    text and data added by Ken Sakai
;
_cell_angle_alpha 90
_cell_angle_beta 103.47(2)
_cell_angle_gamma 90
_cell_formula_units_Z 2.00
_cell_length_a 10.374(2)
_cell_length_b 7.784(5)
_cell_length_c 13.100(4)
_cell_measurement_reflns_used 25
_cell_measurement_temperature 296.0
_cell_measurement_theta_max 65.94
_cell_measurement_theta_min 51.52
_cell_volume 1028.7(8)
_computing_cell_refinement 'MSC/AFC Diffractometer Control'
_computing_data_collection 'MSC/AFC Diffractometer Control'
_computing_data_reduction 'teXsan: PROCESS (MSC)'
_computing_publication_material 'teXsan: FINISH (MSC)'
_computing_structure_refinement 'teXsan: LS (MSC)'
_computing_structure_solution SIR88
_diffrn_ambient_temperature 296.0
_diffrn_measurement_device 'Rigaku AFC5S'
_diffrn_measurement_method \q/2\q
_diffrn_orient_matrix_UB_11 -0.07992
_diffrn_orient_matrix_UB_12 0.05933
_diffrn_orient_matrix_UB_13 0.01347
_diffrn_orient_matrix_UB_21 -0.05224
_diffrn_orient_matrix_UB_22 -0.03561
_diffrn_orient_matrix_UB_23 -0.07095
_diffrn_orient_matrix_UB_31 -0.02659
_diffrn_orient_matrix_UB_32 -0.10825
_diffrn_orient_matrix_UB_33 0.03076
_diffrn_radiation_detector 'scintillation,NaI,Rigaku SC-30'
_diffrn_radiation_monochromator graphite
_diffrn_radiation_source 'X-ray tube'
_diffrn_radiation_type 'Cu K\a'
_diffrn_radiation_wavelength 1.54178
_diffrn_reflns_av_R_equivalents 0.0482
_diffrn_reflns_av_sigmaI/netI 0.0556
_diffrn_reflns_limit_h_max 11
_diffrn_reflns_limit_h_min 0
_diffrn_reflns_limit_k_max 8
_diffrn_reflns_limit_k_min 0
_diffrn_reflns_limit_l_max 14
_diffrn_reflns_limit_l_min -14
_diffrn_reflns_number 1763
_diffrn_reflns_theta_max 59.99
_diffrn_reflns_theta_min 3.47
_diffrn_standards_decay_% 0.10
_diffrn_standards_interval_count 150
_diffrn_standards_number 3
_exptl_absorpt_coefficient_mu 28.013
_exptl_absorpt_correction_T_max 1.0000
_exptl_absorpt_correction_T_min 0.6235
_exptl_absorpt_correction_type refdelf
_exptl_absorpt_process_details 'DIFABS (Walker & Stuart, 1983)'
_exptl_crystal_colour pale
_exptl_crystal_density_diffrn 2.6646
_exptl_crystal_description plate
_exptl_crystal_F_000 768.00
_exptl_crystal_size_max 0.25
_exptl_crystal_size_mid 0.08
_exptl_crystal_size_min 0.03
_refine_diff_density_max 1.79
_refine_diff_density_min -1.38
_refine_ls_abs_structure_details
;
none
;
_refine_ls_extinction_coef none
_refine_ls_extinction_method noref
_refine_ls_goodness_of_fit_obs 1.750
_refine_ls_hydrogen_treatment noref
_refine_ls_matrix_type full
_refine_ls_number_constraints 0
_refine_ls_number_parameters 251
_refine_ls_number_reflns 1569
_refine_ls_number_restraints 0
_refine_ls_R_factor_all 0.0463
_refine_ls_R_factor_obs 0.0400
_refine_ls_shift/esd_max 0.0050
_refine_ls_structure_factor_coef F
_refine_ls_weighting_scheme sigma_w=1/\s^2^(F)+0.000100F^2^
_refine_ls_wR_factor_all 0.0364
_refine_ls_wR_factor_obs 0.0355
_reflns_number_observed 1569
_reflns_number_total 1690
_reflns_observed_criterion I_>_2.0_sigma(I)
_cod_data_source_file ja980019q_1.cif
_cod_data_source_block complex2
_cod_original_sg_symbol_Hall 'P 2y1'
_cod_original_formula_sum 'C8 Cl2 H24 N6 O10 Pt2'
_cod_database_code 4116809

loop_
_symmetry_equiv_pos_as_xyz
'   +x,   +y,   +z'
'   -x,1/2+y,   -z'

loop_
_atom_site_aniso_label
_atom_site_aniso_U_11
_atom_site_aniso_U_22
_atom_site_aniso_U_33
_atom_site_aniso_U_12
_atom_site_aniso_U_13
_atom_site_aniso_U_23
Pt(1) 0.0269(5) 0.0492(6) 0.0401(5) 0.0023(6) 0.0060(4) -0.0038(6)
Pt(2) 0.0303(5) 0.0494(6) 0.0486(6) 0.0029(6) 0.0093(4) -0.0036(6)
Cl(1) 0.051(4) 0.081(5) 0.087(5) -0.011(4) 0.035(4) -0.017(5)
Cl(2) 0.042(4) 0.060(5) 0.051(4) 0.002(3) 0.011(3) -0.010(3)
O(1) 0.035(8) 0.06(1) 0.040(9) -0.002(9) -0.011(7) -0.020(8)
O(2) 0.031(8) 0.04(1) 0.06(1) -0.003(8) 0.028(8) 0.015(9)
O(3) 0.09(2) 0.21(4) 0.22(3) -0.10(3) 0.01(2) 0.01(3)
O(4) 0.11(2) 0.17(3) 0.16(2) 0.03(2) 0.09(2) 0.01(2)
O(5) 0.12(2) 0.51(7) 0.12(2) 0.12(4) 0.00(2) 0.08(4)
O(6) 0.19(3) 0.15(3) 0.57(7) -0.06(3) 0.23(4) -0.18(6)
O(7) 0.09(1) 0.09(1) 0.07(1) 0.01(1) 0.021(10) -0.02(1)
O(8) 0.03(1) 0.16(2) 0.09(1) 0.00(1) -0.017(10) -0.02(1)
O(9) 0.10(2) 0.06(1) 0.09(1) -0.03(1) 0.05(1) 0.00(1)
O(10) 0.08(1) 0.06(1) 0.10(1) 0.03(1) 0.02(1) -0.01(1)
N(1) 0.02(1) 0.09(2) 0.05(1) -0.01(1) -0.002(9) 0.01(1)
N(2) 0.02(1) 0.05(1) 0.05(1) -0.02(1) 0.011(9) 0.00(1)
N(3) 0.04(1) 0.13(3) 0.07(1) 0.00(2) -0.01(1) 0.03(2)
N(4) 0.06(1) 0.05(1) 0.09(2) -0.01(1) 0.04(1) -0.01(1)
N(5) 0.06(1) 0.04(1) 0.05(1) -0.002(10) 0.019(10) -0.014(9)
N(6) 0.030(10) 0.08(2) 0.04(1) -0.01(1) 0.008(8) -0.02(2)
C(1) 0.04(1) 0.05(2) 0.05(2) 0.00(1) 0.01(1) 0.01(1)
C(2) 0.03(1) 0.10(2) 0.07(2) 0.03(1) -0.01(1) 0.01(2)
C(3) 0.04(1) 0.12(3) 0.07(2) -0.01(2) -0.02(1) 0.05(2)
C(4) 0.06(2) 0.08(2) 0.10(2) 0.02(2) -0.01(2) 0.03(2)
C(5) 0.03(2) 0.10(3) 0.06(2) -0.04(2) -0.03(1) 0.05(2)
C(6) 0.03(1) 0.08(2) 0.09(2) -0.01(2) 0.01(1) 0.06(2)
C(7) 0.10(2) 0.08(3) 0.13(3) 0.00(2) 0.09(2) 0.01(2)
C(8) 0.12(3) 0.05(2) 0.13(3) -0.02(2) 0.10(2) 0.04(2)

loop_
_atom_site_label
_atom_site_fract_x
_atom_site_fract_y
_atom_site_fract_z
_atom_site_U_iso_or_equiv
_atom_site_thermal_displace_type
_atom_site_calc_flag
_atom_site_calc_attached_atom
Pt(1) 0.22666(9) 0.6348 0.77505(7) 0.0391(3) Uani d .
Pt(2) 0.34899(9) 0.3389 0.67251(7) 0.0427(3) Uani d .
Cl(1) -0.3036(7) 0.820(1) 0.7296(6) 0.070(2) Uani d .
Cl(2) -0.1634(6) 0.2820(8) 0.5655(5) 0.051(2) Uani d .
O(1) 0.396(1) 0.603(2) 0.884(1) 0.048(5) Uani d .
O(2) 0.229(1) 0.207(2) 0.745(1) 0.044(5) Uani d .
O(3) -0.195(2) 0.920(5) 0.755(2) 0.18(2) Uani d .
O(4) -0.372(2) 0.816(4) 0.808(2) 0.14(1) Uani d .
O(5) -0.386(2) 0.908(7) 0.649(2) 0.25(2) Uani d .
O(6) -0.276(3) 0.662(6) 0.695(4) 0.28(2) Uani d .
O(7) -0.151(2) 0.334(4) 0.670(1) 0.082(7) Uani d .
O(8) -0.299(2) 0.252(3) 0.519(1) 0.100(8) Uani d .
O(9) -0.116(2) 0.416(3) 0.508(1) 0.082(7) Uani d .
O(10) -0.094(2) 0.130(3) 0.560(1) 0.079(6) Uani d .
N(1) 0.484(2) 0.376(3) 0.809(1) 0.056(7) Uani d .
N(2) 0.151(2) 0.428(3) 0.830(1) 0.043(6) Uani d .
N(3) 0.047(2) 0.690(4) 0.679(1) 0.082(9) Uani d .
N(4) 0.476(2) 0.450(3) 0.595(2) 0.063(7) Uani d .
N(5) 0.215(2) 0.284(2) 0.533(1) 0.048(6) Uani d .
N(6) 0.314(2) 0.844(4) 0.724(1) 0.052(6) Uani d .
C(1) 0.485(2) 0.487(3) 0.882(2) 0.048(8) Uani d .
C(2) 0.599(2) 0.474(4) 0.971(2) 0.067(9) Uani d .
C(3) 0.690(2) 0.358(5) 0.933(2) 0.08(1) Uani d .
C(4) 0.600(3) 0.261(4) 0.838(2) 0.08(1) Uani d .
C(5) 0.164(3) 0.262(5) 0.805(2) 0.07(1) Uani d .
C(6) 0.082(2) 0.156(4) 0.861(2) 0.069(9) Uani d .
C(7) 0.047(4) 0.268(4) 0.945(3) 0.09(1) Uani d .
C(8) 0.065(3) 0.448(4) 0.908(2) 0.09(1) Uani d .
H(1) 0.5739 0.4256 1.0306 0.0773 Uiso calc C(2)
H(2) 0.6384 0.5830 0.9895 0.0773 Uiso calc C(2)
H(3) 0.7559 0.4227 0.9104 0.0889 Uiso calc C(3)
H(4) 0.7307 0.2800 0.9862 0.0889 Uiso calc C(3)
H(5) 0.6428 0.2482 0.7822 0.0974 Uiso calc C(4)
H(6) 0.5753 0.1508 0.8590 0.0974 Uiso calc C(4)
H(7) 0.1320 0.0595 0.8929 0.0762 Uiso calc C(6)
H(8) 0.0039 0.1182 0.8138 0.0762 Uiso calc C(6)
H(9) 0.1056 0.2476 1.0111 0.1104 Uiso calc C(7)
H(10) -0.0414 0.2494 0.9493 0.1104 Uiso calc C(7)
H(11) 0.1071 0.5191 0.9646 0.1066 Uiso calc C(8)
H(12) -0.0186 0.4970 0.8746 0.1066 Uiso calc C(8)
H(13) -0.0120 0.6989 0.7156 0.0696 Uiso calc N(3)
H(14) 0.0249 0.6082 0.6327 0.0786 Uiso calc N(3)
H(15) 0.0524 0.7866 0.6464 0.0786 Uiso calc N(3)
H(16) 0.4307 0.5054 0.5408 0.0696 Uiso calc N(4)
H(17) 0.5238 0.3716 0.5751 0.0759 Uiso calc N(4)
H(18) 0.5270 0.5220 0.6370 0.0696 Uiso calc N(4)
H(19) 0.2142 0.1742 0.5213 0.0759 Uiso calc N(5)
H(20) 0.2375 0.3384 0.4818 0.0474 Uiso calc N(5)
H(21) 0.1359 0.3171 0.5371 0.0474 Uiso calc N(5)
H(22) 0.2897 0.8498 0.6561 0.0759 Uiso calc N(6)
H(23) 0.3998 0.8330 0.7432 0.0503 Uiso calc N(6)
H(24) 0.2899 0.9364 0.7516 0.1070 Uiso calc N(6)

loop_
_atom_type_symbol
_atom_type_oxidation_number
_atom_type_number_in_cell
_atom_type_scat_dispersion_real
_atom_type_scat_dispersion_imag
_atom_type_scat_source
Pt 0 4 -4.593 6.926
;
'International Tables for X-ray Crystallography (1974, Vol. IV)'
;
Cl 0 4 0.364 0.702
;
'International Tables for X-ray Crystallography (1974, Vol. IV)'
;
O 0 20 0.049 0.032
;
'International Tables for X-ray Crystallography (1974, Vol. IV)'
;
N 0 12 0.031 0.018
;
'International Tables for X-ray Crystallography (1974, Vol. IV)'
;
C 0 16 0.018 0.009
;
'International Tables for X-ray Crystallography (1974, Vol. IV)'
;
H 0 48 0.000 0.000
;
'International Tables for X-ray Crystallography (1974, Vol. IV)'
;

loop_
_geom_angle_atom_site_label_1
_geom_angle_atom_site_label_2
_geom_angle_atom_site_label_3
_geom_angle
_geom_angle_site_symmetry_1
_geom_angle_site_symmetry_2
_geom_angle_site_symmetry_3
_geom_angle_publ_flag
Pt(2) Pt(1) O(1) 80.6(4) 1_555 1_555 1_555 yes
Pt(2) Pt(1) N(2) 77.9(6) 1_555 1_555 1_555 yes
Pt(2) Pt(1) N(3) 107.2(7) 1_555 1_555 1_555 yes
Pt(2) Pt(1) N(6) 101.1(6) 1_555 1_555 1_555 yes
O(1) Pt(1) N(2) 89.9(7) 1_555 1_555 1_555 yes
O(1) Pt(1) N(3) 172.1(8) 1_555 1_555 1_555 yes
O(1) Pt(1) N(6) 87.0(7) 1_555 1_555 1_555 yes
N(2) Pt(1) N(3) 90.8(9) 1_555 1_555 1_555 yes
N(2) Pt(1) N(6) 176.9(8) 1_555 1_555 1_555 yes
N(3) Pt(1) N(6) 92.3(8) 1_555 1_555 1_555 yes
Pt(1) Pt(2) O(2) 79.1(5) 1_555 1_555 1_555 yes
Pt(1) Pt(2) N(1) 77.1(7) 1_555 1_555 1_555 yes
Pt(1) Pt(2) N(4) 106.1(6) 1_555 1_555 1_555 yes
Pt(1) Pt(2) N(5) 106.1(5) 1_555 1_555 1_555 yes
O(2) Pt(2) N(1) 91.8(7) 1_555 1_555 1_555 yes
O(2) Pt(2) N(4) 174.8(8) 1_555 1_555 1_555 yes
O(2) Pt(2) N(5) 87.0(7) 1_555 1_555 1_555 yes
N(1) Pt(2) N(4) 89.2(8) 1_555 1_555 1_555 yes
N(1) Pt(2) N(5) 176.3(9) 1_555 1_555 1_555 yes
N(4) Pt(2) N(5) 91.7(8) 1_555 1_555 1_555 yes
O(3) Cl(1) O(4) 111(1) 1_555 1_555 1_555 yes
O(3) Cl(1) O(5) 103(2) 1_555 1_555 1_555 yes
O(3) Cl(1) O(6) 112(2) 1_555 1_555 1_555 yes
O(4) Cl(1) O(5) 104(1) 1_555 1_555 1_555 yes
O(4) Cl(1) O(6) 114(2) 1_555 1_555 1_555 yes
O(5) Cl(1) O(6) 109(2) 1_555 1_555 1_555 yes
O(7) Cl(2) O(8) 109(1) 1_555 1_555 1_555 yes
O(7) Cl(2) O(9) 109(1) 1_555 1_555 1_555 yes
O(7) Cl(2) O(10) 111(1) 1_555 1_555 1_555 yes
O(8) Cl(2) O(9) 108(1) 1_555 1_555 1_555 yes
O(8) Cl(2) O(10) 108(1) 1_555 1_555 1_555 yes
O(9) Cl(2) O(10) 110(1) 1_555 1_555 1_555 yes
Pt(1) O(1) C(1) 125(1) 1_555 1_555 1_555 yes
Pt(2) O(2) C(5) 128(1) 1_555 1_555 1_555 yes
Pt(2) N(1) C(1) 129(1) 1_555 1_555 1_555 yes
Pt(2) N(1) C(4) 119(1) 1_555 1_555 1_555 yes
C(1) N(1) C(4) 110(2) 1_555 1_555 1_555 yes
Pt(1) N(2) C(5) 128(1) 1_555 1_555 1_555 yes
Pt(1) N(2) C(8) 120(1) 1_555 1_555 1_555 yes
C(5) N(2) C(8) 111(2) 1_555 1_555 1_555 yes
O(1) C(1) N(1) 127(2) 1_555 1_555 1_555 yes
O(1) C(1) C(2) 118(2) 1_555 1_555 1_555 yes
N(1) C(1) C(2) 114(2) 1_555 1_555 1_555 yes
C(1) C(2) C(3) 103(2) 1_555 1_555 1_555 yes
C(2) C(3) C(4) 104(2) 1_555 1_555 1_555 yes
N(1) C(4) C(3) 102(2) 1_555 1_555 1_555 yes
O(2) C(5) N(2) 126(2) 1_555 1_555 1_555 yes
O(2) C(5) C(6) 125(3) 1_555 1_555 1_555 yes
N(2) C(5) C(6) 108(3) 1_555 1_555 1_555 yes
C(5) C(6) C(7) 107(2) 1_555 1_555 1_555 yes
C(6) C(7) C(8) 103(2) 1_555 1_555 1_555 yes
N(2) C(8) C(7) 104(2) 1_555 1_555 1_555 yes

loop_
_geom_bond_atom_site_label_1
_geom_bond_atom_site_label_2
_geom_bond_distance
_geom_bond_site_symmetry_1
_geom_bond_site_symmetry_2
_geom_bond_publ_flag
Pt(1) Pt(2) 3.085(1) 1_555 1_555 yes
Pt(1) O(1) 2.00(1) 1_555 1_555 yes
Pt(1) N(2) 1.99(2) 1_555 1_555 yes
Pt(1) N(3) 2.04(2) 1_555 1_555 yes
Pt(1) N(6) 2.05(2) 1_555 1_555 yes
Pt(2) O(2) 2.02(1) 1_555 1_555 yes
Pt(2) N(1) 2.02(2) 1_555 1_555 yes
Pt(2) N(4) 2.03(2) 1_555 1_555 yes
Pt(2) N(5) 2.07(2) 1_555 1_555 yes
Cl(1) O(3) 1.34(3) 1_555 1_555 yes
Cl(1) O(4) 1.38(2) 1_555 1_555 yes
Cl(1) O(5) 1.38(3) 1_555 1_555 yes
Cl(1) O(6) 1.36(4) 1_555 1_555 yes
Cl(2) O(7) 1.41(2) 1_555 1_555 yes
Cl(2) O(8) 1.42(2) 1_555 1_555 yes
Cl(2) O(9) 1.44(2) 1_555 1_555 yes
Cl(2) O(10) 1.40(2) 1_555 1_555 yes
O(1) C(1) 1.30(3) 1_555 1_555 yes
O(2) C(5) 1.22(4) 1_555 1_555 yes
N(1) C(1) 1.28(3) 1_555 1_555 yes
N(1) C(4) 1.48(3) 1_555 1_555 yes
N(2) C(5) 1.35(3) 1_555 1_555 yes
N(2) C(8) 1.52(3) 1_555 1_555 yes
C(1) C(2) 1.47(3) 1_555 1_555 yes
C(2) C(3) 1.47(4) 1_555 1_555 yes
C(3) C(4) 1.56(4) 1_555 1_555 yes
C(5) C(6) 1.49(3) 1_555 1_555 yes
C(6) C(7) 1.51(4) 1_555 1_555 yes
C(7) C(8) 1.51(4) 1_555 1_555 yes

loop_
_geom_contact_atom_site_label_1
_geom_contact_atom_site_label_2
_geom_contact_distance
_geom_contact_site_symmetry_1
_geom_contact_site_symmetry_2
_geom_contact_publ_flag
Pt(1) Pt(2) 3.085(1) 1_555 1_555 no
O(1) O(4) 3.27(3) 1_555 1_655 no
O(1) C(3) 3.39(3) 1_555 2_657 no
O(2) N(6) 3.00(3) 1_555 1_545 no
O(3) O(10) 3.40(3) 1_555 1_565 no
O(4) N(6) 3.20(3) 1_555 1_455 no
O(4) C(1) 3.22(4) 1_555 1_455 no
O(5) N(4) 3.13(3) 1_555 2_556 no
O(6) O(7) 2.91(4) 1_555 1_555 no
O(6) N(4) 3.08(4) 1_555 1_455 no
O(6) N(5) 3.34(5) 1_555 2_556 no
O(7) C(6) 3.35(3) 1_555 1_555 no
O(7) C(5) 3.37(3) 1_555 1_555 no
O(8) N(4) 3.14(3) 1_555 2_546 no
O(8) N(4) 3.16(3) 1_555 1_455 no
O(8) N(6) 3.23(2) 1_555 2_546 no
O(9) O(10) 3.04(2) 1_555 2_556 no
O(9) N(5) 3.05(3) 1_555 2_556 no
O(9) N(3) 3.23(3) 1_555 2_546 no
O(9) N(3) 3.26(3) 1_555 1_555 no
O(9) N(6) 3.30(2) 1_555 2_546 no
O(10) N(5) 3.10(3) 1_555 2_546 no
O(10) N(3) 3.31(3) 1_555 2_546 no
